data_4303110
loop_
_publ_author_name
'Felix Konrad'
'Julio Lloret Fillol'
'Hubert Wadepohl'
'Lutz H. Gade'

_publ_section_title
;
Bis(oxazolinylmethyl)pyrrole Derivatives and Their Coordination as Chiral
"Pincer" Ligands to Rhodium
;
_journal_name_full 'Inorganic Chemistry'
_journal_page_first 8523
_journal_page_last 8535
_journal_paper_doi 10.1021/ic901189k
_journal_volume 48
_journal_year 2009
_chemical_absolute_configuration ad
_chemical_formula_sum 'C28 H24 Cl2 N3 O3 Rh'
_chemical_formula_weight 624.31
_space_group_IT_number 19
_symmetry_cell_setting orthorhombic
_symmetry_Int_Tables_number 19
_symmetry_space_group_name_Hall 'P 2ac 2ab'
_symmetry_space_group_name_H-M 'P 21 21 21'
_atom_sites_solution_hydrogens geom
_atom_sites_solution_primary heavy
_atom_sites_solution_secondary difmap
_audit_block_code ga_fk5
_audit_creation_method SHELXL-97
_cell_angle_alpha 90.00
_cell_angle_beta 90.00
_cell_angle_gamma 90.00
_cell_formula_units_Z 4
_cell_length_a 12.5265(8)
_cell_length_b 13.0043(8)
_cell_length_c 16.1916(10)
_cell_measurement_reflns_used 7798
_cell_measurement_temperature 100(2)
_cell_measurement_theta_max 30.71
_cell_measurement_theta_min 2.52
_cell_volume 2637.6(3)
_computing_cell_refinement 'SAINT (Bruker AXS, 1997-2006)'
_computing_data_collection 'SMART (Bruker AXS, 1997-2003)'
_computing_data_reduction 'SAINT (Bruker AXS, 1997-2006)'
_computing_molecular_graphics 'PLATON (Spek, 1980-2005)'
_computing_publication_material 'SHELXL-97 (Sheldrick, 1997)'
_computing_structure_refinement 'SHELXL-97 (Sheldrick, 1997)'
_computing_structure_solution 'DIRDIF (Beurskens et al., 1999-2008)'
_diffrn_ambient_temperature 100(2)
_diffrn_measured_fraction_theta_full 0.980
_diffrn_measured_fraction_theta_max 1.000
_diffrn_measurement_device_type 'CCD area detector (Bruker AXS Smart 1000)'
_diffrn_measurement_method '\f- and \w-scans'
_diffrn_radiation_monochromator graphite
_diffrn_radiation_probe x-ray
_diffrn_radiation_type MoK\a
_diffrn_radiation_wavelength 0.71073
_diffrn_reflns_av_R_equivalents 0.0634
_diffrn_reflns_av_sigmaI/netI 0.0384
_diffrn_reflns_limit_h_max 17
_diffrn_reflns_limit_h_min -17
_diffrn_reflns_limit_k_max 18
_diffrn_reflns_limit_k_min 0
_diffrn_reflns_limit_l_max 22
_diffrn_reflns_limit_l_min 0
_diffrn_reflns_number 60828
_diffrn_reflns_theta_full 31.00
_diffrn_reflns_theta_max 30.03
_diffrn_reflns_theta_min 2.01
_diffrn_source 'fine-focus sealed tube'
_exptl_absorpt_coefficient_mu 0.886
_exptl_absorpt_correction_T_max 0.7463
_exptl_absorpt_correction_T_min 0.6666
_exptl_absorpt_correction_type multi-scan
_exptl_absorpt_process_details 'SADABS (Bruker AXS, 2004-2007)'
_exptl_crystal_colour yellow
_exptl_crystal_density_diffrn 1.572
_exptl_crystal_density_method 'not measured'
_exptl_crystal_description needle
_exptl_crystal_F_000 1264
_exptl_crystal_size_max 0.20
_exptl_crystal_size_mid 0.10
_exptl_crystal_size_min 0.10
_refine_diff_density_max 0.777
_refine_diff_density_min -0.610
_refine_diff_density_rms 0.091
_refine_ls_abs_structure_details 'Flack H D (1983), Acta Cryst. A39, 876-881'
_refine_ls_abs_structure_Flack -0.03(2)
_refine_ls_extinction_method none
_refine_ls_goodness_of_fit_ref 1.096
_refine_ls_hydrogen_treatment constr
_refine_ls_matrix_type full
_refine_ls_number_parameters 334
_refine_ls_number_reflns 7727
_refine_ls_number_restraints 0
_refine_ls_restrained_S_all 1.096
_refine_ls_R_factor_all 0.0418
_refine_ls_R_factor_gt 0.0316
_refine_ls_shift/su_max 0.000
_refine_ls_shift/su_mean 0.000
_refine_ls_structure_factor_coef Fsqd
_refine_ls_weighting_details 'calc w=1/[\s^2^(Fo^2^)+(0.0231P)^2^+1.9729P] where P=(Fo^2^+2Fc^2^)/3'
_refine_ls_weighting_scheme calc
_refine_ls_wR_factor_gt 0.0632
_refine_ls_wR_factor_ref 0.0673
_reflns_number_gt 6744
_reflns_number_total 7727
_reflns_threshold_expression >2sigma(I)
_cod_data_source_file ic901189k_si_001_3.cif
_cod_data_source_block complex_5d
_cod_database_code 4303110
_audit_block_refno 520

loop_
_symmetry_equiv_pos_as_xyz
'x, y, z'
'-x+1/2, -y, z+1/2'
'x+1/2, -y+1/2, -z'
'-x, y+1/2, -z+1/2'

loop_
_atom_site_label
_atom_site_type_symbol
_atom_site_fract_x
_atom_site_fract_y
_atom_site_fract_z
_atom_site_U_iso_or_equiv
_atom_site_adp_type
_atom_site_occupancy
_atom_site_symmetry_multiplicity
_atom_site_calc_flag
_atom_site_refinement_flags
_atom_site_disorder_assembly
_atom_site_disorder_group
C1 C 0.2448(2) 0.0554(2) 0.03158(17) 0.0161(5) Uani 1 1 d . . .
H1 H 0.2923 0.1147 0.0174 0.019 Uiso 1 1 calc R . .
C2 C 0.3013(2) -0.0487(2) 0.01536(17) 0.0184(6) Uani 1 1 d . . .
H2 H 0.3778 -0.0385 -0.0003 0.022 Uiso 1 1 calc R . .
C3 C 0.2481(2) -0.0357(2) 0.14864(17) 0.0158(5) Uani 1 1 d . . .
C4 C 0.2418(2) -0.0724(2) 0.23560(18) 0.0191(6) Uani 1 1 d . . .
H4A H 0.3066 -0.0495 0.2654 0.023 Uiso 1 1 calc R . .
H4B H 0.2415 -0.1485 0.2357 0.023 Uiso 1 1 calc R . .
C5 C 0.1455(2) -0.0348(2) 0.28120(16) 0.0160(5) Uani 1 1 d . . .
C6 C 0.0849(2) -0.0853(2) 0.34009(17) 0.0191(6) Uani 1 1 d . . .
H6 H 0.0959 -0.1530 0.3602 0.023 Uiso 1 1 calc R . .
C7 C 0.0037(2) -0.0167(2) 0.36436(17) 0.0185(6) Uani 1 1 d . . .
H7 H -0.0505 -0.0292 0.4041 0.022 Uiso 1 1 calc R . .
C8 C 0.0184(2) 0.0725(2) 0.31895(18) 0.0169(5) Uani 1 1 d . . .
C9 C -0.04829(18) 0.1678(2) 0.31381(17) 0.0180(4) Uani 1 1 d . . .
H9A H -0.0911 0.1661 0.2624 0.022 Uiso 1 1 calc R . .
H9B H -0.0983 0.1697 0.3611 0.022 Uiso 1 1 calc R . .
C10 C 0.01875(19) 0.26292(19) 0.31447(18) 0.0150(5) Uani 1 1 d . . .
C11 C 0.0640(2) 0.4234(2) 0.35393(18) 0.0180(6) Uani 1 1 d . . .
H11 H 0.0277 0.4857 0.3309 0.022 Uiso 1 1 calc R . .
C12 C 0.1467(2) 0.3793(2) 0.29319(15) 0.0149(5) Uani 1 1 d . . .
H12 H 0.1568 0.4245 0.2439 0.018 Uiso 1 1 calc R . .
C13 C 0.1209(2) 0.4471(2) 0.43481(19) 0.0241(6) Uani 1 1 d . . .
H13A H 0.1246 0.5222 0.4444 0.029 Uiso 1 1 calc R . .
H13B H 0.0836 0.4145 0.4819 0.029 Uiso 1 1 calc R . .
C14 C 0.2311(2) 0.4024(2) 0.42424(17) 0.0176(5) Uani 1 1 d . . .
C15 C 0.2478(2) 0.3694(2) 0.34362(17) 0.0146(5) Uani 1 1 d . . .
C16 C 0.3123(2) 0.3969(2) 0.48191(18) 0.0211(6) Uani 1 1 d . . .
H16 H 0.3008 0.4187 0.5372 0.025 Uiso 1 1 calc R . .
C17 C 0.4111(2) 0.3590(2) 0.45759(19) 0.0238(6) Uani 1 1 d . . .
H17 H 0.4671 0.3535 0.4969 0.029 Uiso 1 1 calc R . .
C18 C 0.4290(2) 0.3292(3) 0.37667(17) 0.0212(5) Uani 1 1 d . . .
H18 H 0.4979 0.3063 0.3604 0.025 Uiso 1 1 calc R . .
C19 C 0.34688(19) 0.3327(2) 0.31926(15) 0.0184(5) Uani 1 1 d . . .
H19 H 0.3583 0.3103 0.2641 0.022 Uiso 1 1 calc R . .
C20 C 0.2397(2) -0.1049(2) -0.05235(17) 0.0208(6) Uani 1 1 d . . .
H20A H 0.2845 -0.1139 -0.1022 0.025 Uiso 1 1 calc R . .
H20B H 0.2158 -0.1733 -0.0329 0.025 Uiso 1 1 calc R . .
C21 C 0.1459(2) -0.0372(2) -0.07054(16) 0.0185(6) Uani 1 1 d . . .
C22 C 0.1471(2) 0.0528(2) -0.02376(16) 0.0159(5) Uani 1 1 d . . .
C23 C 0.0650(3) -0.0528(2) -0.12801(18) 0.0249(7) Uani 1 1 d . . .
H23 H 0.0633 -0.1140 -0.1600 0.030 Uiso 1 1 calc R . .
C24 C -0.0135(3) 0.0222(2) -0.13823(18) 0.0250(6) Uani 1 1 d . . .
H24 H -0.0683 0.0126 -0.1780 0.030 Uiso 1 1 calc R . .
C25 C -0.0119(2) 0.1105(2) -0.09067(18) 0.0233(6) Uani 1 1 d . . .
H25 H -0.0663 0.1606 -0.0975 0.028 Uiso 1 1 calc R . .
C26 C 0.0682(2) 0.1267(2) -0.03310(18) 0.0201(6) Uani 1 1 d . . .
H26 H 0.0690 0.1874 -0.0005 0.024 Uiso 1 1 calc R . .
C99 C 0.2030(2) 0.2706(2) 0.11655(18) 0.0180(6) Uani 1 1 d . . .
C100 C 0.6089(3) 0.1187(3) 0.1325(2) 0.0340(8) Uani 1 1 d . . .
H10A H 0.6287 0.0502 0.1106 0.041 Uiso 1 1 calc R . .
H10B H 0.6261 0.1705 0.0896 0.041 Uiso 1 1 calc R . .
Cl1 Cl 0.68438(8) 0.14430(8) 0.22133(7) 0.0580(3) Uani 1 1 d . . .
Cl2 Cl 0.47043(6) 0.12130(6) 0.15230(5) 0.03010(17) Uani 1 1 d . . .
N1 N 0.22058(18) 0.05334(18) 0.12071(14) 0.0141(5) Uani 1 1 d . . .
N2 N 0.10207(18) 0.27751(18) 0.27060(14) 0.0144(5) Uani 1 1 d . . .
N3 N 0.10555(19) 0.06162(17) 0.26852(14) 0.0151(5) Uani 1 1 d . . .
O1 O 0.29157(16) -0.10126(15) 0.09486(12) 0.0183(4) Uani 1 1 d . . .
O2 O -0.01128(14) 0.33792(17) 0.36592(11) 0.0191(4) Uani 1 1 d . . .
O99 O 0.22292(16) 0.33371(18) 0.06841(13) 0.0266(4) Uani 1 1 d . . .
Rh Rh 0.162811(15) 0.172053(15) 0.189880(12) 0.01259(4) Uani 1 1 d . . .

loop_
_atom_site_aniso_label
_atom_site_aniso_U_11
_atom_site_aniso_U_22
_atom_site_aniso_U_33
_atom_site_aniso_U_23
_atom_site_aniso_U_13
_atom_site_aniso_U_12
C1 0.0152(13) 0.0167(12) 0.0165(13) 0.0026(10) 0.0026(10) 0.0015(10)
C2 0.0167(13) 0.0188(13) 0.0198(14) 0.0007(11) 0.0034(10) 0.0005(11)
C3 0.0129(12) 0.0183(13) 0.0162(13) -0.0015(10) -0.0009(10) -0.0002(10)
C4 0.0218(14) 0.0175(13) 0.0180(13) -0.0002(11) -0.0009(11) 0.0049(11)
C5 0.0162(14) 0.0176(12) 0.0142(11) -0.0009(9) -0.0039(10) -0.0015(10)
C6 0.0267(15) 0.0171(13) 0.0134(12) 0.0001(10) -0.0049(11) -0.0032(11)
C7 0.0206(14) 0.0223(13) 0.0126(12) -0.0008(10) -0.0008(10) -0.0076(11)
C8 0.0139(12) 0.0197(12) 0.0171(14) -0.0021(11) -0.0039(11) -0.0021(10)
C9 0.0126(10) 0.0236(11) 0.0177(11) -0.0015(14) 0.0017(10) -0.0030(11)
C10 0.0130(11) 0.0191(11) 0.0129(11) -0.0005(11) -0.0015(11) 0.0024(9)
C11 0.0174(13) 0.0166(13) 0.0199(14) -0.0029(11) -0.0023(11) 0.0046(10)
C12 0.0165(14) 0.0150(11) 0.0132(13) -0.0006(9) -0.0017(9) 0.0002(10)
C13 0.0217(14) 0.0276(15) 0.0231(15) -0.0103(12) -0.0011(12) 0.0004(12)
C14 0.0164(13) 0.0168(13) 0.0197(14) -0.0007(11) -0.0019(10) -0.0025(10)
C15 0.0143(12) 0.0122(11) 0.0174(12) -0.0009(10) -0.0017(10) -0.0027(10)
C16 0.0199(15) 0.0255(14) 0.0180(13) -0.0009(11) -0.0048(11) -0.0017(11)
C17 0.0175(13) 0.0252(15) 0.0286(16) 0.0029(12) -0.0084(12) -0.0029(11)
C18 0.0126(11) 0.0208(13) 0.0302(14) 0.0007(14) -0.0009(10) -0.0012(13)
C19 0.0170(11) 0.0171(10) 0.0211(12) 0.0004(12) 0.0022(11) -0.0045(12)
C20 0.0265(15) 0.0209(14) 0.0151(13) -0.0011(11) 0.0057(11) 0.0069(12)
C21 0.0246(15) 0.0189(12) 0.0121(11) 0.0022(10) 0.0020(10) -0.0006(11)
C22 0.0155(14) 0.0179(12) 0.0144(12) 0.0032(9) 0.0035(10) -0.0026(10)
C23 0.0364(18) 0.0218(14) 0.0163(14) 0.0003(11) -0.0005(12) -0.0053(13)
C24 0.0282(16) 0.0281(15) 0.0188(14) 0.0049(12) -0.0049(12) -0.0070(13)
C25 0.0206(14) 0.0219(14) 0.0274(15) 0.0072(12) -0.0007(12) -0.0006(12)
C26 0.0210(14) 0.0190(13) 0.0202(14) 0.0010(11) 0.0010(11) -0.0005(11)
C99 0.0144(12) 0.0189(13) 0.0208(14) -0.0015(11) 0.0016(11) 0.0006(10)
C100 0.0232(16) 0.043(2) 0.0358(19) -0.0011(16) -0.0017(14) 0.0084(15)
Cl1 0.0498(6) 0.0527(6) 0.0715(7) 0.0045(5) -0.0291(5) -0.0258(5)
Cl2 0.0238(4) 0.0307(4) 0.0358(4) 0.0043(3) -0.0016(3) -0.0023(3)
N1 0.0127(11) 0.0158(11) 0.0138(11) 0.0008(9) 0.0016(8) -0.0003(9)
N2 0.0113(11) 0.0171(11) 0.0149(11) -0.0003(9) -0.0014(9) 0.0001(9)
N3 0.0173(12) 0.0156(11) 0.0124(11) -0.0006(9) 0.0002(9) -0.0021(9)
O1 0.0195(10) 0.0179(9) 0.0174(9) 0.0002(7) 0.0014(8) 0.0056(8)
O2 0.0145(9) 0.0234(10) 0.0195(9) -0.0051(9) 0.0011(7) 0.0014(9)
O99 0.0263(10) 0.0226(10) 0.0309(11) 0.0074(11) 0.0066(8) -0.0038(10)
Rh 0.01076(7) 0.01360(7) 0.01341(7) 0.00016(8) -0.00013(8) -0.00011(8)

loop_
_atom_type_symbol
_atom_type_description
_atom_type_scat_dispersion_real
_atom_type_scat_dispersion_imag
_atom_type_scat_source
C C 0.0033 0.0016 'International Tables Vol C Tables 4.2.6.8 and 6.1.1.4'
H H 0.0000 0.0000 'International Tables Vol C Tables 4.2.6.8 and 6.1.1.4'
Cl Cl 0.1484 0.1585 'International Tables Vol C Tables 4.2.6.8 and 6.1.1.4'
N N 0.0061 0.0033 'International Tables Vol C Tables 4.2.6.8 and 6.1.1.4'
O O 0.0106 0.0060 'International Tables Vol C Tables 4.2.6.8 and 6.1.1.4'
Rh Rh -1.1178 0.9187 'International Tables Vol C Tables 4.2.6.8 and 6.1.1.4'

loop_
_geom_angle_atom_site_label_1
_geom_angle_atom_site_label_2
_geom_angle_atom_site_label_3
_geom_angle
_geom_angle_site_symmetry_1
_geom_angle_site_symmetry_3
_geom_angle_publ_flag
N1 C1 C22 114.3(2) . . ?
N1 C1 C2 104.1(2) . . ?
C22 C1 C2 104.4(2) . . ?
N1 C1 H1 111.2 . . ?
C22 C1 H1 111.2 . . ?
C2 C1 H1 111.2 . . ?
O1 C2 C20 111.4(2) . . ?
O1 C2 C1 102.8(2) . . ?
C20 C2 C1 108.0(2) . . ?
O1 C2 H2 111.4 . . ?
C20 C2 H2 111.4 . . ?
C1 C2 H2 111.4 . . ?
N1 C3 O1 117.0(2) . . ?
N1 C3 C4 127.3(2) . . ?
O1 C3 C4 115.7(2) . . ?
C3 C4 C5 113.9(2) . . ?
C3 C4 H4A 108.8 . . ?
C5 C4 H4A 108.8 . . ?
C3 C4 H4B 108.8 . . ?
C5 C4 H4B 108.8 . . ?
H4A C4 H4B 107.7 . . ?
N3 C5 C6 109.7(2) . . ?
N3 C5 C4 121.4(2) . . ?
C6 C5 C4 128.9(3) . . ?
C5 C6 C7 106.8(2) . . ?
C5 C6 H6 126.6 . . ?
C7 C6 H6 126.6 . . ?
C8 C7 C6 106.6(2) . . ?
C8 C7 H7 126.7 . . ?
C6 C7 H7 126.7 . . ?
N3 C8 C7 109.6(2) . . ?
N3 C8 C9 119.8(2) . . ?
C7 C8 C9 130.5(3) . . ?
C10 C9 C8 111.80(19) . . ?
C10 C9 H9A 109.3 . . ?
C8 C9 H9A 109.3 . . ?
C10 C9 H9B 109.3 . . ?
C8 C9 H9B 109.3 . . ?
H9A C9 H9B 107.9 . . ?
N2 C10 O2 117.9(2) . . ?
N2 C10 C9 125.3(2) . . ?
O2 C10 C9 116.7(2) . . ?
O2 C11 C13 109.8(2) . . ?
O2 C11 C12 103.5(2) . . ?
C13 C11 C12 108.0(2) . . ?
O2 C11 H11 111.7 . . ?
C13 C11 H11 111.7 . . ?
C12 C11 H11 111.7 . . ?
N2 C12 C15 111.9(2) . . ?
N2 C12 C11 103.7(2) . . ?
C15 C12 C11 104.5(2) . . ?
N2 C12 H12 112.1 . . ?
C15 C12 H12 112.1 . . ?
C11 C12 H12 112.1 . . ?
C14 C13 C11 104.7(2) . . ?
C14 C13 H13A 110.8 . . ?
C11 C13 H13A 110.8 . . ?
C14 C13 H13B 110.8 . . ?
C11 C13 H13B 110.8 . . ?
H13A C13 H13B 108.9 . . ?
C16 C14 C15 120.5(3) . . ?
C16 C14 C13 128.1(3) . . ?
C15 C14 C13 111.3(2) . . ?
C19 C15 C14 120.6(2) . . ?
C19 C15 C12 128.7(2) . . ?
C14 C15 C12 110.8(2) . . ?
C14 C16 C17 118.9(3) . . ?
C14 C16 H16 120.6 . . ?
C17 C16 H16 120.6 . . ?
C18 C17 C16 120.8(3) . . ?
C18 C17 H17 119.6 . . ?
C16 C17 H17 119.6 . . ?
C17 C18 C19 120.3(3) . . ?
C17 C18 H18 119.8 . . ?
C19 C18 H18 119.8 . . ?
C15 C19 C18 119.0(2) . . ?
C15 C19 H19 120.5 . . ?
C18 C19 H19 120.5 . . ?
C21 C20 C2 104.8(2) . . ?
C21 C20 H20A 110.8 . . ?
C2 C20 H20A 110.8 . . ?
C21 C20 H20B 110.8 . . ?
C2 C20 H20B 110.8 . . ?
H20A C20 H20B 108.9 . . ?
C23 C21 C22 119.6(3) . . ?
C23 C21 C20 128.1(3) . . ?
C22 C21 C20 112.2(2) . . ?
C26 C22 C21 120.9(3) . . ?
C26 C22 C1 128.6(2) . . ?
C21 C22 C1 110.4(2) . . ?
C21 C23 C24 119.4(3) . . ?
C21 C23 H23 120.3 . . ?
C24 C23 H23 120.3 . . ?
C25 C24 C23 120.3(3) . . ?
C25 C24 H24 119.9 . . ?
C23 C24 H24 119.9 . . ?
C24 C25 C26 120.8(3) . . ?
C24 C25 H25 119.6 . . ?
C26 C25 H25 119.6 . . ?
C25 C26 C22 119.0(3) . . ?
C25 C26 H26 120.5 . . ?
C22 C26 H26 120.5 . . ?
O99 C99 Rh 176.3(3) . . ?
Cl1 C100 Cl2 112.2(2) . . ?
Cl1 C100 H10A 109.2 . . ?
Cl2 C100 H10A 109.2 . . ?
Cl1 C100 H10B 109.2 . . ?
Cl2 C100 H10B 109.2 . . ?
H10A C100 H10B 107.9 . . ?
C3 N1 C1 107.7(2) . . ?
C3 N1 Rh 125.56(19) . . ?
C1 N1 Rh 126.59(18) . . ?
C10 N2 C12 107.7(2) . . ?
C10 N2 Rh 124.13(19) . . ?
C12 N2 Rh 128.10(17) . . ?
C5 N3 C8 107.3(2) . . ?
C5 N3 Rh 127.50(19) . . ?
C8 N3 Rh 125.22(18) . . ?
C3 O1 C2 108.0(2) . . ?
C10 O2 C11 106.8(2) . . ?
C99 Rh N1 94.41(10) . . ?
C99 Rh N2 92.72(11) . . ?
N1 Rh N2 172.78(9) . . ?
C99 Rh N3 175.42(12) . . ?
N1 Rh N3 86.27(9) . . ?
N2 Rh N3 86.71(8) . . ?

loop_
_geom_bond_atom_site_label_1
_geom_bond_atom_site_label_2
_geom_bond_distance
_geom_bond_site_symmetry_2
_geom_bond_publ_flag
C1 N1 1.475(4) . ?
C1 C22 1.517(4) . ?
C1 C2 1.550(4) . ?
C1 H1 1.0000 . ?
C2 O1 1.463(3) . ?
C2 C20 1.527(4) . ?
C2 H2 1.0000 . ?
C3 N1 1.290(3) . ?
C3 O1 1.335(3) . ?
C3 C4 1.489(4) . ?
C4 C5 1.497(4) . ?
C4 H4A 0.9900 . ?
C4 H4B 0.9900 . ?
C5 N3 1.366(3) . ?
C5 C6 1.384(4) . ?
C6 C7 1.408(4) . ?
C6 H6 0.9500 . ?
C7 C8 1.386(4) . ?
C7 H7 0.9500 . ?
C8 N3 1.371(4) . ?
C8 C9 1.497(4) . ?
C9 C10 1.495(3) . ?
C9 H9A 0.9900 . ?
C9 H9B 0.9900 . ?
C10 N2 1.277(3) . ?
C10 O2 1.337(3) . ?
C11 O2 1.471(3) . ?
C11 C13 1.522(4) . ?
C11 C12 1.540(4) . ?
C11 H11 1.0000 . ?
C12 N2 1.482(3) . ?
C12 C15 1.512(4) . ?
C12 H12 1.0000 . ?
C13 C14 1.507(4) . ?
C13 H13A 0.9900 . ?
C13 H13B 0.9900 . ?
C14 C16 1.383(4) . ?
C14 C15 1.390(4) . ?
C15 C19 1.387(4) . ?
C16 C17 1.389(4) . ?
C16 H16 0.9500 . ?
C17 C18 1.385(4) . ?
C17 H17 0.9500 . ?
C18 C19 1.387(4) . ?
C18 H18 0.9500 . ?
C19 H19 0.9500 . ?
C20 C21 1.497(4) . ?
C20 H20A 0.9900 . ?
C20 H20B 0.9900 . ?
C21 C23 1.391(4) . ?
C21 C22 1.393(4) . ?
C22 C26 1.387(4) . ?
C23 C24 1.395(5) . ?
C23 H23 0.9500 . ?
C24 C25 1.383(4) . ?
C24 H24 0.9500 . ?
C25 C26 1.385(4) . ?
C25 H25 0.9500 . ?
C26 H26 0.9500 . ?
C99 O99 1.159(3) . ?
C99 Rh 1.818(3) . ?
C100 Cl1 1.754(4) . ?
C100 Cl2 1.764(3) . ?
C100 H10A 0.9900 . ?
C100 H10B 0.9900 . ?
N1 Rh 2.040(2) . ?
N2 Rh 2.042(2) . ?
N3 Rh 2.049(2) . ?

loop_
_geom_torsion_atom_site_label_1
_geom_torsion_atom_site_label_2
_geom_torsion_atom_site_label_3
_geom_torsion_atom_site_label_4
_geom_torsion
_geom_torsion_site_symmetry_1
_geom_torsion_site_symmetry_2
_geom_torsion_site_symmetry_3
_geom_torsion_site_symmetry_4
_geom_torsion_publ_flag
N1 C1 C2 O1 6.0(3) . . . . ?
C22 C1 C2 O1 -114.2(2) . . . . ?
N1 C1 C2 C20 123.9(2) . . . . ?
C22 C1 C2 C20 3.7(3) . . . . ?
N1 C3 C4 C5 37.1(4) . . . . ?
O1 C3 C4 C5 -146.1(2) . . . . ?
C3 C4 C5 N3 -36.4(4) . . . . ?
C3 C4 C5 C6 144.3(3) . . . . ?
N3 C5 C6 C7 0.3(3) . . . . ?
C4 C5 C6 C7 179.6(3) . . . . ?
C5 C6 C7 C8 0.1(3) . . . . ?
C6 C7 C8 N3 -0.5(3) . . . . ?
C6 C7 C8 C9 174.5(3) . . . . ?
N3 C8 C9 C10 -47.7(3) . . . . ?
C7 C8 C9 C10 137.7(3) . . . . ?
C8 C9 C10 N2 47.0(4) . . . . ?
C8 C9 C10 O2 -132.4(3) . . . . ?
O2 C11 C12 N2 6.0(2) . . . . ?
C13 C11 C12 N2 122.5(2) . . . . ?
O2 C11 C12 C15 -111.3(2) . . . . ?
C13 C11 C12 C15 5.1(3) . . . . ?
O2 C11 C13 C14 104.3(3) . . . . ?
C12 C11 C13 C14 -7.9(3) . . . . ?
C11 C13 C14 C16 -175.2(3) . . . . ?
C11 C13 C14 C15 8.2(3) . . . . ?
C16 C14 C15 C19 -1.6(4) . . . . ?
C13 C14 C15 C19 175.2(2) . . . . ?
C16 C14 C15 C12 177.9(2) . . . . ?
C13 C14 C15 C12 -5.3(3) . . . . ?
N2 C12 C15 C19 67.9(3) . . . . ?
C11 C12 C15 C19 179.4(3) . . . . ?
N2 C12 C15 C14 -111.6(3) . . . . ?
C11 C12 C15 C14 0.0(3) . . . . ?
C15 C14 C16 C17 0.8(4) . . . . ?
C13 C14 C16 C17 -175.4(3) . . . . ?
C14 C16 C17 C18 1.3(5) . . . . ?
C16 C17 C18 C19 -2.7(5) . . . . ?
C14 C15 C19 C18 0.2(4) . . . . ?
C12 C15 C19 C18 -179.2(3) . . . . ?
C17 C18 C19 C15 1.9(4) . . . . ?
O1 C2 C20 C21 108.8(2) . . . . ?
C1 C2 C20 C21 -3.4(3) . . . . ?
C2 C20 C21 C23 179.5(3) . . . . ?
C2 C20 C21 C22 1.9(3) . . . . ?
C23 C21 C22 C26 0.6(4) . . . . ?
C20 C21 C22 C26 178.5(2) . . . . ?
C23 C21 C22 C1 -177.4(2) . . . . ?
C20 C21 C22 C1 0.5(3) . . . . ?
N1 C1 C22 C26 66.5(4) . . . . ?
C2 C1 C22 C26 179.6(3) . . . . ?
N1 C1 C22 C21 -115.7(3) . . . . ?
C2 C1 C22 C21 -2.6(3) . . . . ?
C22 C21 C23 C24 0.3(4) . . . . ?
C20 C21 C23 C24 -177.2(3) . . . . ?
C21 C23 C24 C25 -1.1(4) . . . . ?
C23 C24 C25 C26 0.9(4) . . . . ?
C24 C25 C26 C22 0.0(4) . . . . ?
C21 C22 C26 C25 -0.8(4) . . . . ?
C1 C22 C26 C25 176.8(3) . . . . ?
O1 C3 N1 C1 1.2(3) . . . . ?
C4 C3 N1 C1 178.0(3) . . . . ?
O1 C3 N1 Rh -175.25(17) . . . . ?
C4 C3 N1 Rh 1.6(4) . . . . ?
C22 C1 N1 C3 108.6(3) . . . . ?
C2 C1 N1 C3 -4.6(3) . . . . ?
C22 C1 N1 Rh -75.0(3) . . . . ?
C2 C1 N1 Rh 171.83(17) . . . . ?
O2 C10 N2 C12 2.1(3) . . . . ?
C9 C10 N2 C12 -177.3(2) . . . . ?
O2 C10 N2 Rh 178.88(17) . . . . ?
C9 C10 N2 Rh -0.5(4) . . . . ?
C15 C12 N2 C10 107.0(2) . . . . ?
C11 C12 N2 C10 -5.1(3) . . . . ?
C15 C12 N2 Rh -69.6(3) . . . . ?
C11 C12 N2 Rh 178.27(18) . . . . ?
C6 C5 N3 C8 -0.6(3) . . . . ?
C4 C5 N3 C8 -179.9(2) . . . . ?
C6 C5 N3 Rh 179.22(19) . . . . ?
C4 C5 N3 Rh -0.1(4) . . . . ?
C7 C8 N3 C5 0.7(3) . . . . ?
C9 C8 N3 C5 -175.0(2) . . . . ?
C7 C8 N3 Rh -179.13(18) . . . . ?
C9 C8 N3 Rh 5.2(4) . . . . ?
N1 C3 O1 C2 3.0(3) . . . . ?
C4 C3 O1 C2 -174.2(2) . . . . ?
C20 C2 O1 C3 -121.0(2) . . . . ?
C1 C2 O1 C3 -5.5(3) . . . . ?
N2 C10 O2 C11 2.1(3) . . . . ?
C9 C10 O2 C11 -178.4(2) . . . . ?
C13 C11 O2 C10 -120.2(2) . . . . ?
C12 C11 O2 C10 -5.1(3) . . . . ?
O99 C99 Rh N1 102(4) . . . . ?
O99 C99 Rh N2 -79(4) . . . . ?
O99 C99 Rh N3 4(5) . . . . ?
C3 N1 Rh C99 156.3(2) . . . . ?
C1 N1 Rh C99 -19.5(2) . . . . ?
C3 N1 Rh N2 -14.8(9) . . . . ?
C1 N1 Rh N2 169.4(7) . . . . ?
C3 N1 Rh N3 -28.2(2) . . . . ?
C1 N1 Rh N3 156.0(2) . . . . ?
C10 N2 Rh C99 143.9(2) . . . . ?
C12 N2 Rh C99 -40.0(2) . . . . ?
C10 N2 Rh N1 -45.0(9) . . . . ?
C12 N2 Rh N1 131.1(7) . . . . ?
C10 N2 Rh N3 -31.6(2) . . . . ?
C12 N2 Rh N3 144.5(2) . . . . ?
C5 N3 Rh C99 126.1(14) . . . . ?
C8 N3 Rh C99 -54.1(15) . . . . ?
C5 N3 Rh N1 27.4(2) . . . . ?
C8 N3 Rh N1 -152.8(2) . . . . ?
C5 N3 Rh N2 -150.9(2) . . . . ?
C8 N3 Rh N2 28.9(2) . . . . ?
